data_7102983
loop_
_publ_author_name
'Yan, Chao Guo'
'Song, Xiao Kai'
'Wang, Qi Fang'
'Sun, Jing'
'Siemeling, Ulrich'
'Bruhn, Clemens'

_publ_section_title
;
 One-step synthesis of polysubstituted benzene derivatives by
 multi-component cyclization of alpha-bromoacetate, malononitrile and
 aromatic aldehydes.
;
_journal_issue 12
_journal_name_full 'Chemical communications (Cambridge, England)'
_journal_page_first 1440
_journal_page_last 1442
_journal_paper_doi 10.1039/b718171j
_journal_year 2008
_chemical_formula_moiety 'C25 H21 N3 O2'
_chemical_formula_sum 'C25 H21 N3 O2'
_chemical_formula_weight 395.45
_chemical_name_systematic
;
?
;
_space_group_IT_number 2
_symmetry_cell_setting triclinic
_symmetry_space_group_name_Hall '-P 1'
_symmetry_space_group_name_H-M 'P -1'
_atom_sites_solution_hydrogens geom
_atom_sites_solution_primary direct
_atom_sites_solution_secondary difmap
_audit_creation_method SHELXL-97
_cell_angle_alpha 68.201(2)
_cell_angle_beta 82.240(2)
_cell_angle_gamma 73.073(2)
_cell_formula_units_Z 2
_cell_length_a 7.7356(11)
_cell_length_b 10.7613(15)
_cell_length_c 14.462(2)
_cell_measurement_reflns_used 4772
_cell_measurement_temperature 273(2)
_cell_measurement_theta_max 27.67
_cell_measurement_theta_min 2.75
_cell_volume 1068.9(3)
_computing_cell_refinement 'Bruker SMART'
_computing_data_collection 'Bruker SMART'
_computing_data_reduction 'Bruker SAINT'
_computing_molecular_graphics 'Bruker SHELXTL'
_computing_publication_material 'Bruker SHELXTL'
_computing_structure_refinement 'SHELXL-97 (Sheldrick, 1997)'
_computing_structure_solution 'SHELXS-97 (Sheldrick, 1990)'
_diffrn_ambient_temperature 273(2)
_diffrn_measured_fraction_theta_full 0.992
_diffrn_measured_fraction_theta_max 0.992
_diffrn_measurement_device_type 'CCD area detector'
_diffrn_measurement_method 'phi and omega scans'
_diffrn_radiation_monochromator graphite
_diffrn_radiation_source 'fine-focus sealed tube'
_diffrn_radiation_type MoK\a
_diffrn_radiation_wavelength 0.71073
_diffrn_reflns_av_R_equivalents 0.0235
_diffrn_reflns_av_sigmaI/netI 0.0295
_diffrn_reflns_limit_h_max 9
_diffrn_reflns_limit_h_min -9
_diffrn_reflns_limit_k_max 12
_diffrn_reflns_limit_k_min -12
_diffrn_reflns_limit_l_max 17
_diffrn_reflns_limit_l_min -16
_diffrn_reflns_number 7778
_diffrn_reflns_theta_full 25.05
_diffrn_reflns_theta_max 25.05
_diffrn_reflns_theta_min 2.11
_exptl_absorpt_coefficient_mu 0.079
_exptl_absorpt_correction_T_max 0.9843
_exptl_absorpt_correction_T_min 0.9766
_exptl_absorpt_correction_type multi-scan
_exptl_absorpt_process_details sadabs
_exptl_crystal_colour yellow
_exptl_crystal_density_diffrn 1.229
_exptl_crystal_density_method 'not measured'
_exptl_crystal_description block
_exptl_crystal_F_000 416
_exptl_crystal_size_max 0.30
_exptl_crystal_size_mid 0.25
_exptl_crystal_size_min 0.20
_refine_diff_density_max 0.184
_refine_diff_density_min -0.189
_refine_diff_density_rms 0.047
_refine_ls_extinction_coef 0.062(6)
_refine_ls_extinction_expression Fc^*^=kFc[1+0.001xFc^2^\l^3^/sin(2\q)]^-1/4^
_refine_ls_extinction_method SHELXL
_refine_ls_goodness_of_fit_ref 1.030
_refine_ls_hydrogen_treatment constr
_refine_ls_matrix_type full
_refine_ls_number_parameters 275
_refine_ls_number_reflns 3757
_refine_ls_number_restraints 0
_refine_ls_restrained_S_all 1.030
_refine_ls_R_factor_all 0.0530
_refine_ls_R_factor_gt 0.0459
_refine_ls_shift/su_max 0.000
_refine_ls_shift/su_mean 0.000
_refine_ls_structure_factor_coef Fsqd
_refine_ls_weighting_details 'calc w=1/[\s^2^(Fo^2^)+(0.0711P)^2^+0.2472P] where P=(Fo^2^+2Fc^2^)/3'
_refine_ls_weighting_scheme calc
_refine_ls_wR_factor_gt 0.1257
_refine_ls_wR_factor_ref 0.1358
_reflns_number_gt 3164
_reflns_number_total 3757
_reflns_threshold_expression >2sigma(I)
_cod_data_source_file b718171j.txt
_cod_data_source_block 1b
_cod_depositor_comments
;
The following automatic conversions were performed:
'_symmetry_cell_setting' value 'Triclinic' changed to 'triclinic'
according to '/home/saulius/struct/CIF-dictionaries/cif_core.dic'
dictionary named 'cif_core.dic' version 2.4.1 from 2010-06-29.

Automatic conversion script
Id: cif_fix_enum 1527 2010-12-29 10:47:43Z saulius 
;
_cod_original_sg_symbol_H-M P-1
_cod_database_code 7102983

loop_
_symmetry_equiv_pos_as_xyz
'x, y, z'
'-x, -y, -z'

loop_
_atom_site_label
_atom_site_type_symbol
_atom_site_fract_x
_atom_site_fract_y
_atom_site_fract_z
_atom_site_U_iso_or_equiv
_atom_site_adp_type
_atom_site_occupancy
_atom_site_symmetry_multiplicity
_atom_site_calc_flag
_atom_site_refinement_flags
_atom_site_disorder_assembly
_atom_site_disorder_group
C1 C -0.09506(19) 0.52610(15) 0.18213(11) 0.0439(4) Uani 1 1 d . . .
C2 C -0.16607(19) 0.48433(15) 0.11781(11) 0.0439(4) Uani 1 1 d . . .
C3 C -0.0766(2) 0.36064(15) 0.10055(11) 0.0446(4) Uani 1 1 d . . .
C4 C 0.08538(19) 0.28181(15) 0.15172(11) 0.0453(4) Uani 1 1 d . . .
C5 C 0.15958(19) 0.32495(15) 0.21458(11) 0.0437(4) Uani 1 1 d . . .
C6 C 0.06847(19) 0.44998(15) 0.22945(11) 0.0443(4) Uani 1 1 d . . .
C7 C -0.2086(2) 0.65107(17) 0.20594(13) 0.0525(4) Uani 1 1 d . . .
C8 C -0.3336(4) 0.8939(2) 0.1389(3) 0.1176(11) Uani 1 1 d . . .
H8A H -0.4369 0.9253 0.0969 0.141 Uiso 1 1 calc R . .
H8B H -0.3783 0.8751 0.2073 0.141 Uiso 1 1 calc R . .
C9 C -0.2454(5) 0.9987(3) 0.1124(3) 0.1293(12) Uani 1 1 d . . .
H9A H -0.1479 0.9705 0.1565 0.194 Uiso 1 1 calc R . .
H9B H -0.3293 1.0818 0.1173 0.194 Uiso 1 1 calc R . .
H9C H -0.1983 1.0161 0.0452 0.194 Uiso 1 1 calc R . .
C10 C -0.3346(2) 0.56431(16) 0.07022(12) 0.0495(4) Uani 1 1 d . . .
C11 C 0.1705(2) 0.15216(18) 0.13695(13) 0.0570(4) Uani 1 1 d . . .
C12 C 0.33308(19) 0.23684(15) 0.26438(11) 0.0445(4) Uani 1 1 d . . .
C13 C 0.3535(2) 0.09804(17) 0.32282(12) 0.0536(4) Uani 1 1 d . . .
H13 H 0.2573 0.0589 0.3314 0.064 Uiso 1 1 calc R . .
C14 C 0.5150(2) 0.01722(18) 0.36842(13) 0.0613(5) Uani 1 1 d . . .
H14 H 0.5251 -0.0752 0.4076 0.074 Uiso 1 1 calc R . .
C15 C 0.6618(2) 0.07138(19) 0.35677(12) 0.0582(4) Uani 1 1 d . . .
C16 C 0.6404(2) 0.20961(19) 0.29960(12) 0.0578(4) Uani 1 1 d . . .
H16 H 0.7365 0.2486 0.2916 0.069 Uiso 1 1 calc R . .
C17 C 0.4797(2) 0.29160(17) 0.25383(12) 0.0526(4) Uani 1 1 d . . .
H17 H 0.4696 0.3844 0.2156 0.063 Uiso 1 1 calc R . .
C18 C 0.8398(3) -0.0182(3) 0.40423(18) 0.0885(7) Uani 1 1 d . . .
H18A H 0.8174 -0.0777 0.4704 0.133 Uiso 1 1 calc R . .
H18B H 0.9110 0.0399 0.4072 0.133 Uiso 1 1 calc R . .
H18C H 0.9040 -0.0735 0.3652 0.133 Uiso 1 1 calc R . .
C19 C 0.13817(19) 0.50391(15) 0.29445(11) 0.0465(4) Uani 1 1 d . . .
C20 C 0.1590(2) 0.43103(18) 0.39571(12) 0.0545(4) Uani 1 1 d . . .
H20 H 0.1354 0.3444 0.4235 0.065 Uiso 1 1 calc R . .
C21 C 0.2144(2) 0.4859(2) 0.45590(14) 0.0638(5) Uani 1 1 d . . .
H21 H 0.2280 0.4352 0.5236 0.077 Uiso 1 1 calc R . .
C22 C 0.2499(2) 0.6143(2) 0.41729(15) 0.0649(5) Uani 1 1 d . . .
C23 C 0.2322(3) 0.6861(2) 0.31574(16) 0.0690(5) Uani 1 1 d . . .
H23 H 0.2575 0.7721 0.2880 0.083 Uiso 1 1 calc R . .
C24 C 0.1775(2) 0.63197(18) 0.25497(14) 0.0594(4) Uani 1 1 d . . .
H24 H 0.1670 0.6818 0.1870 0.071 Uiso 1 1 calc R . .
C25 C 0.3040(4) 0.6751(3) 0.4850(2) 0.0990(8) Uani 1 1 d . . .
H25A H 0.2075 0.7523 0.4899 0.149 Uiso 1 1 calc R . .
H25B H 0.4108 0.7058 0.4577 0.149 Uiso 1 1 calc R . .
H25C H 0.3278 0.6055 0.5500 0.149 Uiso 1 1 calc R . .
N1 N -0.4697(2) 0.62313(16) 0.03222(13) 0.0677(4) Uani 1 1 d . . .
N2 N -0.14184(19) 0.31847(15) 0.03828(11) 0.0568(4) Uani 1 1 d . . .
H2A H -0.2407 0.3678 0.0080 0.068 Uiso 1 1 calc R . .
H2B H -0.0845 0.2424 0.0290 0.068 Uiso 1 1 calc R . .
N3 N 0.2242(3) 0.04929(19) 0.12341(15) 0.0834(6) Uani 1 1 d . . .
O1 O -0.2839(2) 0.64357(16) 0.28428(11) 0.0898(5) Uani 1 1 d . . .
O2 O -0.21523(18) 0.76606(12) 0.12868(11) 0.0718(4) Uani 1 1 d . . .

loop_
_atom_site_aniso_label
_atom_site_aniso_U_11
_atom_site_aniso_U_22
_atom_site_aniso_U_33
_atom_site_aniso_U_23
_atom_site_aniso_U_13
_atom_site_aniso_U_12
C1 0.0410(8) 0.0413(8) 0.0435(8) -0.0087(6) -0.0046(6) -0.0085(6)
C2 0.0372(7) 0.0430(8) 0.0438(8) -0.0070(6) -0.0062(6) -0.0079(6)
C3 0.0412(8) 0.0453(8) 0.0430(8) -0.0094(6) -0.0044(6) -0.0118(6)
C4 0.0398(8) 0.0433(8) 0.0476(8) -0.0130(6) -0.0045(6) -0.0058(6)
C5 0.0378(8) 0.0452(8) 0.0423(8) -0.0094(6) -0.0026(6) -0.0095(6)
C6 0.0403(8) 0.0441(8) 0.0436(8) -0.0102(6) -0.0048(6) -0.0092(6)
C7 0.0436(8) 0.0538(9) 0.0565(10) -0.0198(8) -0.0118(7) -0.0022(7)
C8 0.0945(18) 0.0503(12) 0.183(3) -0.0409(16) 0.0146(18) 0.0091(12)
C9 0.159(3) 0.0823(17) 0.174(3) -0.080(2) 0.032(2) -0.0416(19)
C10 0.0460(9) 0.0445(8) 0.0543(9) -0.0126(7) -0.0102(7) -0.0088(7)
C11 0.0495(9) 0.0574(10) 0.0604(10) -0.0227(8) -0.0143(7) -0.0002(8)
C12 0.0367(8) 0.0485(8) 0.0434(8) -0.0139(6) -0.0042(6) -0.0057(6)
C13 0.0456(9) 0.0504(9) 0.0592(10) -0.0108(7) -0.0094(7) -0.0119(7)
C14 0.0557(10) 0.0506(9) 0.0623(10) -0.0048(8) -0.0157(8) -0.0048(8)
C15 0.0434(9) 0.0686(11) 0.0508(9) -0.0152(8) -0.0099(7) -0.0011(8)
C16 0.0389(8) 0.0732(11) 0.0572(10) -0.0163(8) -0.0034(7) -0.0165(8)
C17 0.0433(8) 0.0523(9) 0.0535(9) -0.0089(7) -0.0044(7) -0.0110(7)
C18 0.0530(11) 0.0995(16) 0.0874(15) -0.0125(13) -0.0248(10) 0.0013(11)
C19 0.0376(8) 0.0469(8) 0.0516(8) -0.0160(7) -0.0081(6) -0.0047(6)
C20 0.0520(9) 0.0568(9) 0.0521(9) -0.0169(7) -0.0071(7) -0.0108(7)
C21 0.0574(10) 0.0768(12) 0.0568(10) -0.0270(9) -0.0143(8) -0.0064(9)
C22 0.0475(9) 0.0730(12) 0.0833(13) -0.0399(10) -0.0171(9) -0.0059(8)
C23 0.0623(11) 0.0588(10) 0.0919(14) -0.0274(10) -0.0144(10) -0.0179(9)
C24 0.0587(10) 0.0545(10) 0.0616(10) -0.0139(8) -0.0110(8) -0.0144(8)
C25 0.0902(16) 0.1054(18) 0.128(2) -0.0677(17) -0.0389(15) -0.0128(14)
N1 0.0540(9) 0.0594(9) 0.0843(11) -0.0209(8) -0.0297(8) -0.0004(7)
N2 0.0514(8) 0.0562(8) 0.0644(9) -0.0253(7) -0.0179(6) -0.0035(6)
N3 0.0818(12) 0.0698(11) 0.0993(14) -0.0459(10) -0.0275(10) 0.0114(9)
O1 0.0865(10) 0.0913(11) 0.0663(9) -0.0296(8) 0.0033(8) 0.0142(8)
O2 0.0673(8) 0.0418(6) 0.0887(9) -0.0159(6) 0.0010(7) 0.0011(6)

loop_
_atom_type_symbol
_atom_type_description
_atom_type_scat_dispersion_real
_atom_type_scat_dispersion_imag
_atom_type_scat_source
C C 0.0033 0.0016 'International Tables Vol C Tables 4.2.6.8 and 6.1.1.4'
H H 0.0000 0.0000 'International Tables Vol C Tables 4.2.6.8 and 6.1.1.4'
N N 0.0061 0.0033 'International Tables Vol C Tables 4.2.6.8 and 6.1.1.4'
O O 0.0106 0.0060 'International Tables Vol C Tables 4.2.6.8 and 6.1.1.4'

loop_
_geom_angle_atom_site_label_1
_geom_angle_atom_site_label_2
_geom_angle_atom_site_label_3
_geom_angle
_geom_angle_site_symmetry_1
_geom_angle_site_symmetry_3
_geom_angle_publ_flag
C6 C1 C2 122.05(14) . . ?
C6 C1 C7 120.11(13) . . ?
C2 C1 C7 117.65(13) . . ?
C1 C2 C3 120.71(13) . . ?
C1 C2 C10 120.96(14) . . ?
C3 C2 C10 118.30(13) . . ?
N2 C3 C2 121.84(13) . . ?
N2 C3 C4 121.43(14) . . ?
C2 C3 C4 116.73(13) . . ?
C5 C4 C3 122.77(13) . . ?
C5 C4 C11 121.24(13) . . ?
C3 C4 C11 115.98(13) . . ?
C6 C5 C4 119.25(13) . . ?
C6 C5 C12 121.34(13) . . ?
C4 C5 C12 119.41(13) . . ?
C1 C6 C5 118.42(13) . . ?
C1 C6 C19 118.81(13) . . ?
C5 C6 C19 122.77(13) . . ?
O1 C7 O2 125.60(16) . . ?
O1 C7 C1 123.17(16) . . ?
O2 C7 C1 111.21(14) . . ?
C9 C8 O2 112.2(2) . . ?
C9 C8 H8A 109.2 . . ?
O2 C8 H8A 109.2 . . ?
C9 C8 H8B 109.2 . . ?
O2 C8 H8B 109.2 . . ?
H8A C8 H8B 107.9 . . ?
C8 C9 H9A 109.5 . . ?
C8 C9 H9B 109.5 . . ?
H9A C9 H9B 109.5 . . ?
C8 C9 H9C 109.5 . . ?
H9A C9 H9C 109.5 . . ?
H9B C9 H9C 109.5 . . ?
N1 C10 C2 177.22(17) . . ?
N3 C11 C4 174.28(19) . . ?
C13 C12 C17 117.77(14) . . ?
C13 C12 C5 121.39(13) . . ?
C17 C12 C5 120.84(13) . . ?
C14 C13 C12 120.93(15) . . ?
C14 C13 H13 119.5 . . ?
C12 C13 H13 119.5 . . ?
C13 C14 C15 121.26(16) . . ?
C13 C14 H14 119.4 . . ?
C15 C14 H14 119.4 . . ?
C16 C15 C14 117.63(15) . . ?
C16 C15 C18 121.20(17) . . ?
C14 C15 C18 121.17(17) . . ?
C15 C16 C17 121.69(16) . . ?
C15 C16 H16 119.2 . . ?
C17 C16 H16 119.2 . . ?
C16 C17 C12 120.71(15) . . ?
C16 C17 H17 119.6 . . ?
C12 C17 H17 119.6 . . ?
C15 C18 H18A 109.5 . . ?
C15 C18 H18B 109.5 . . ?
H18A C18 H18B 109.5 . . ?
C15 C18 H18C 109.5 . . ?
H18A C18 H18C 109.5 . . ?
H18B C18 H18C 109.5 . . ?
C20 C19 C24 118.17(15) . . ?
C20 C19 C6 121.42(14) . . ?
C24 C19 C6 120.36(14) . . ?
C21 C20 C19 120.71(17) . . ?
C21 C20 H20 119.6 . . ?
C19 C20 H20 119.6 . . ?
C22 C21 C20 121.24(17) . . ?
C22 C21 H21 119.4 . . ?
C20 C21 H21 119.4 . . ?
C21 C22 C23 118.04(16) . . ?
C21 C22 C25 120.5(2) . . ?
C23 C22 C25 121.4(2) . . ?
C24 C23 C22 121.16(18) . . ?
C24 C23 H23 119.4 . . ?
C22 C23 H23 119.4 . . ?
C23 C24 C19 120.66(17) . . ?
C23 C24 H24 119.7 . . ?
C19 C24 H24 119.7 . . ?
C22 C25 H25A 109.5 . . ?
C22 C25 H25B 109.5 . . ?
H25A C25 H25B 109.5 . . ?
C22 C25 H25C 109.5 . . ?
H25A C25 H25C 109.5 . . ?
H25B C25 H25C 109.5 . . ?
C3 N2 H2A 120.0 . . ?
C3 N2 H2B 120.0 . . ?
H2A N2 H2B 120.0 . . ?
C7 O2 C8 116.84(18) . . ?

loop_
_geom_bond_atom_site_label_1
_geom_bond_atom_site_label_2
_geom_bond_distance
_geom_bond_site_symmetry_2
_geom_bond_publ_flag
C1 C6 1.398(2) . ?
C1 C2 1.400(2) . ?
C1 C7 1.508(2) . ?
C2 C3 1.406(2) . ?
C2 C10 1.436(2) . ?
C3 N2 1.3532(19) . ?
C3 C4 1.415(2) . ?
C4 C5 1.408(2) . ?
C4 C11 1.440(2) . ?
C5 C6 1.405(2) . ?
C5 C12 1.4939(19) . ?
C6 C19 1.495(2) . ?
C7 O1 1.188(2) . ?
C7 O2 1.317(2) . ?
C8 C9 1.393(4) . ?
C8 O2 1.460(2) . ?
C8 H8A 0.9700 . ?
C8 H8B 0.9700 . ?
C9 H9A 0.9600 . ?
C9 H9B 0.9600 . ?
C9 H9C 0.9600 . ?
C10 N1 1.143(2) . ?
C11 N3 1.144(2) . ?
C12 C13 1.390(2) . ?
C12 C17 1.390(2) . ?
C13 C14 1.384(2) . ?
C13 H13 0.9300 . ?
C14 C15 1.385(3) . ?
C14 H14 0.9300 . ?
C15 C16 1.380(3) . ?
C15 C18 1.512(2) . ?
C16 C17 1.383(2) . ?
C16 H16 0.9300 . ?
C17 H17 0.9300 . ?
C18 H18A 0.9600 . ?
C18 H18B 0.9600 . ?
C18 H18C 0.9600 . ?
C19 C20 1.387(2) . ?
C19 C24 1.389(2) . ?
C20 C21 1.386(2) . ?
C20 H20 0.9300 . ?
C21 C22 1.379(3) . ?
C21 H21 0.9300 . ?
C22 C23 1.386(3) . ?
C22 C25 1.519(3) . ?
C23 C24 1.383(3) . ?
C23 H23 0.9300 . ?
C24 H24 0.9300 . ?
C25 H25A 0.9600 . ?
C25 H25B 0.9600 . ?
C25 H25C 0.9600 . ?
N2 H2A 0.8600 . ?
N2 H2B 0.8600 . ?

loop_
_geom_hbond_atom_site_label_D
_geom_hbond_atom_site_label_H
_geom_hbond_atom_site_label_A
_geom_hbond_distance_DH
_geom_hbond_distance_HA
_geom_hbond_distance_DA
_geom_hbond_angle_DHA
_geom_hbond_site_symmetry_A
N2 H2A N1 0.86 2.36 3.117(2) 147.8 2_465

loop_
_cod_related_entry_id
_cod_related_entry_database
_cod_related_entry_code
1 ChemSpider 21118630
